data_4347433
loop_
_publ_author_name
'Chen, Zhao-Yi'
'L\"u, Jing-Hua'
'Yu, Kai'
'Zhang, He'
'Wang, Lu'
'Wang, Chun-Mei'
'Zhou, Bai-Bin'

_publ_section_title
;
 Nonclassical Phosphomolybdates with Different Degrees of Reduction:
 Syntheses and Structural and Photo/Electrocatalytic Properties.
;
_journal_issue 17
_journal_name_full 'Inorganic chemistry'
_journal_page_first 8309
_journal_page_last 8320
_journal_paper_doi 10.1021/acs.inorgchem.6b00158
_journal_volume 55
_journal_year 2016
_chemical_formula_moiety 'C16 H64 Mn2 Mo18 N16 O97 P6 Sr'
_chemical_formula_sum 'C16 H64 Mn2 Mo18 N16 O97 P6 Sr'
_chemical_formula_weight 4143.07
_space_group_IT_number 15
_space_group_name_Hall '-C 2yc'
_space_group_name_H-M_alt 'C 1 2/c 1'
_symmetry_cell_setting monoclinic
_symmetry_space_group_name_Hall '-C 2yc'
_symmetry_space_group_name_H-M 'C 1 2/c 1'
_atom_sites_solution_hydrogens geom
_atom_sites_solution_primary direct
_atom_sites_solution_secondary difmap
_audit_creation_method SHELXL-97
_cell_angle_alpha 90.00
_cell_angle_beta 90.3020(10)
_cell_angle_gamma 90.00
_cell_formula_units_Z 4
_cell_length_a 27.6058(11)
_cell_length_b 26.5475(11)
_cell_length_c 17.5600(7)
_cell_measurement_reflns_used 53033
_cell_measurement_temperature 293(2)
_cell_measurement_theta_max 28.34
_cell_measurement_theta_min 1.06
_cell_volume 12868.9(9)
_computing_cell_refinement 'Bruker SMART'
_computing_data_collection 'Bruker SMART'
_computing_data_reduction 'Bruker SAINT'
_computing_molecular_graphics 'Bruker SHELXTL'
_computing_publication_material 'Bruker SHELXTL'
_computing_structure_refinement 'SHELXL-97 (Sheldrick, 1997)'
_computing_structure_solution 'SHELXS-97 (Sheldrick, 1990)'
_diffrn_ambient_temperature 293(2)
_diffrn_measured_fraction_theta_full 0.997
_diffrn_measured_fraction_theta_max 0.997
_diffrn_measurement_device_type 'CCD area detector'
_diffrn_measurement_method 'phi and omega scans'
_diffrn_radiation_monochromator graphite
_diffrn_radiation_source 'fine-focus sealed tube'
_diffrn_radiation_type MoK\a
_diffrn_radiation_wavelength 0.71073
_diffrn_reflns_av_R_equivalents 0.0499
_diffrn_reflns_av_sigmaI/netI 0.0540
_diffrn_reflns_limit_h_max 36
_diffrn_reflns_limit_h_min -35
_diffrn_reflns_limit_k_max 35
_diffrn_reflns_limit_k_min -34
_diffrn_reflns_limit_l_max 23
_diffrn_reflns_limit_l_min -21
_diffrn_reflns_number 53033
_diffrn_reflns_theta_full 28.34
_diffrn_reflns_theta_max 28.34
_diffrn_reflns_theta_min 1.06
_exptl_absorpt_coefficient_mu 2.468
_exptl_absorpt_correction_T_max 0.5914
_exptl_absorpt_correction_T_min 0.5472
_exptl_absorpt_correction_type multi-scan
_exptl_absorpt_process_details SADABS
_exptl_crystal_colour black
_exptl_crystal_density_diffrn 2.138
_exptl_crystal_density_method 'not measured'
_exptl_crystal_description block
_exptl_crystal_F_000 7928
_exptl_crystal_size_max 0.28
_exptl_crystal_size_mid 0.26
_exptl_crystal_size_min 0.22
_platon_squeeze_details ' ? '
_refine_diff_density_max 2.340
_refine_diff_density_min -2.525
_refine_diff_density_rms 0.317
_refine_ls_extinction_coef 0.000046(16)
_refine_ls_extinction_expression Fc^*^=kFc[1+0.001xFc^2^\l^3^/sin(2\q)]^-1/4^
_refine_ls_extinction_method SHELXL
_refine_ls_goodness_of_fit_ref 1.038
_refine_ls_hydrogen_treatment constr
_refine_ls_matrix_type full
_refine_ls_number_parameters 705
_refine_ls_number_reflns 16044
_refine_ls_number_restraints 46
_refine_ls_restrained_S_all 1.431
_refine_ls_R_factor_all 0.0908
_refine_ls_R_factor_gt 0.0819
_refine_ls_shift/su_max 0.001
_refine_ls_shift/su_mean 0.000
_refine_ls_structure_factor_coef Fsqd
_refine_ls_weighting_details 'calc w=1/[\s^2^(Fo^2^)+(0.1768P)^2^+1051.4536P] where P=(Fo^2^+2Fc^2^)/3'
_refine_ls_weighting_scheme calc
_refine_ls_wR_factor_gt 0.1249
_refine_ls_wR_factor_ref 0.1443
_reflns_number_gt 11000
_reflns_number_total 16044
_reflns_threshold_expression >2sigma(I)
_cod_data_source_file ic6b00158_si_002.cif
_cod_data_source_block p_0m
_cod_depositor_comments
;
The following automatic conversions were performed:

data item '_symmetry_cell_setting' value 'Monoclinic' was changed to
'monoclinic' in accordance with the
/home/saulius/struct/COD-crude-data/automatic-downloads/DataCite-retrospective/ACS/depositions/lib/dictionaries/cif_core.dic
dictionary named 'cif_core.dic' version 2.4.2 last updated on
2011-04-26.

Automatic conversion script
Id: cif_fix_values 6909 2019-04-08 15:41:33Z antanas 
;
_cod_original_sg_symbol_H-M C2/c
_cod_database_code 4347433

loop_
_symmetry_equiv_pos_as_xyz
'x, y, z'
'-x, y, -z+1/2'
'x+1/2, y+1/2, z'
'-x+1/2, y+1/2, -z+1/2'
'-x, -y, -z'
'x, -y, z-1/2'
'-x+1/2, -y+1/2, -z'
'x+1/2, -y+1/2, z-1/2'

loop_
_atom_site_label
_atom_site_type_symbol
_atom_site_fract_x
_atom_site_fract_y
_atom_site_fract_z
_atom_site_U_iso_or_equiv
_atom_site_adp_type
_atom_site_occupancy
_atom_site_symmetry_multiplicity
_atom_site_calc_flag
_atom_site_refinement_flags
Mo1 Mo 1.06716(4) 0.34252(4) 0.55804(6) 0.0186(2) Uani 1 1 d .
Mo2 Mo 0.93258(4) 0.34236(4) 0.55690(6) 0.0185(2) Uani 1 1 d .
Mo3 Mo 0.93241(4) 0.21828(4) 0.84559(7) 0.0219(3) Uani 1 1 d .
Mo4 Mo 0.93213(4) 0.21819(4) 0.65326(7) 0.0221(3) Uani 1 1 d .
Mo5 Mo 0.81582(4) 0.36751(4) 0.84813(6) 0.0203(3) Uani 1 1 d .
Mo6 Mo 0.81560(4) 0.36740(4) 0.64859(7) 0.0205(3) Uani 1 1 d .
Mo7 Mo 0.82091(4) 0.25716(4) 0.74861(7) 0.0217(3) Uani 1 1 d .
Mo8 Mo 0.93212(4) 0.54367(4) 0.74909(7) 0.0222(3) Uani 1 1 d .
Mo9 Mo 0.81291(4) 0.47671(5) 0.74840(7) 0.0233(3) Uani 1 1 d .
Sr1 Sr 1.0000 0.42601(6) 0.7500 0.0190(3) Uani 1 2 d S
P1 P 0.92422(11) 0.33172(12) 0.74938(17) 0.0148(6) Uani 1 1 d .
P2 P 0.90137(12) 0.45712(13) 0.88369(19) 0.0198(6) Uani 1 1 d U
P3 P 0.90133(12) 0.45671(13) 0.61411(19) 0.0198(6) Uani 1 1 d .
O1 O 0.9996(4) 0.3470(4) 0.5511(6) 0.0285(12) Uani 1 1 d U
O2 O 1.0000 0.5319(5) 0.7500 0.0291(15) Uani 1 2 d SU
O3 O 0.9997(4) 0.2131(4) 0.6551(6) 0.0278(13) Uani 1 1 d U
O4 O 0.9430(4) 0.3589(4) 0.6794(6) 0.0268(10) Uani 1 1 d U
O5 O 0.8598(4) 0.4315(4) 0.6620(6) 0.0304(10) Uani 1 1 d U
O6 O 0.9347(4) 0.2745(4) 0.5873(6) 0.0271(10) Uani 1 1 d U
O7 O 0.9431(4) 0.3590(4) 0.8190(6) 0.0263(11) Uani 1 1 d U
O8 O 0.9245(4) 0.4188(4) 0.9391(6) 0.0295(12) Uani 1 1 d U
O9 O 0.9391(4) 0.2762(4) 0.7499(6) 0.0265(10) Uani 1 1 d U
O10 O 0.9242(4) 0.4189(4) 0.5587(6) 0.0313(11) Uani 1 1 d U
O11 O 0.8671(4) 0.3327(4) 0.7483(6) 0.0268(9) Uani 1 1 d U
O12 O 0.8621(4) 0.3444(4) 0.5860(6) 0.0278(10) Uani 1 1 d U
O13 O 0.9392(4) 0.4778(4) 0.8301(6) 0.0301(11) Uani 1 1 d U
O14 O 0.8599(4) 0.4318(4) 0.8342(6) 0.0300(10) Uani 1 1 d U
O15 O 1.0653(4) 0.2746(4) 0.5890(6) 0.0265(14) Uani 1 1 d U
O16 O 0.9391(4) 0.4767(4) 0.6691(6) 0.0306(11) Uani 1 1 d U
O17 O 0.8592(4) 0.2360(4) 0.8247(6) 0.0293(10) Uani 1 1 d U
O18 O 0.8632(4) 0.5215(4) 0.7490(6) 0.0317(10) Uani 1 1 d U
O19 O 0.7948(4) 0.4012(4) 0.7489(6) 0.0296(10) Uani 1 1 d U
O20 O 0.7883(4) 0.3076(4) 0.8220(6) 0.0287(11) Uani 1 1 d U
O21 O 0.8595(4) 0.2367(4) 0.6734(6) 0.0292(10) Uani 1 1 d U
O22 O 0.7883(4) 0.3082(4) 0.6741(6) 0.0283(11) Uani 1 1 d U
O23 O 0.7745(4) 0.3924(4) 0.9068(6) 0.0335(17) Uani 1 1 d U
O24 O 0.7736(4) 0.3925(4) 0.5888(6) 0.0332(17) Uani 1 1 d U
O25 O 0.8619(4) 0.3447(4) 0.9115(6) 0.0277(11) Uani 1 1 d U
O26 O 0.9265(4) 0.1831(4) 0.7486(6) 0.0296(11) Uani 1 1 d U
O27 O 0.9191(4) 0.3356(4) 0.4641(6) 0.0289(18) Uani 1 1 d U
O28 O 0.7734(4) 0.2164(4) 0.7479(7) 0.0342(12) Uani 1 1 d U
O29 O 1.0800(4) 0.3359(4) 0.4647(6) 0.0293(19) Uani 1 1 d U
O30 O 0.9277(4) 0.5846(4) 0.8239(7) 0.0349(17) Uani 1 1 d U
O31 O 0.8746(4) 0.5001(5) 0.6732(6) 0.0402(11) Uani 1 1 d DU
O32 O 0.8771(5) 0.5009(5) 0.8331(6) 0.0415(11) Uani 1 1 d DU
O33 O 0.7795(4) 0.4944(5) 0.8244(7) 0.0384(17) Uani 1 1 d U
O34 O 0.9179(4) 0.1717(4) 0.9060(6) 0.034(2) Uani 1 1 d U
O35 O 0.9281(4) 0.5837(4) 0.6728(6) 0.0340(18) Uani 1 1 d U
O36 O 0.9182(4) 0.1719(4) 0.5924(6) 0.0313(17) Uani 1 1 d U
O37 O 0.7787(4) 0.4939(4) 0.6721(7) 0.0378(17) Uani 1 1 d U
N1 N 0.6799(7) 0.3590(5) 0.8047(10) 0.077(6) Uani 1 1 d DU
N2 N 0.6793(6) 0.3574(4) 0.7230(10) 0.075(7) Uani 1 1 d D
C1 C 0.6844(9) 0.2910(7) 0.6323(9) 0.086(8) Uani 1 1 d DU
N4 N 0.6841(6) 0.2999(6) 0.4991(9) 0.074(6) Uani 1 1 d D
H4 H 0.6828 0.3187 0.4593 0.089 Uiso 1 1 calc R
C3 C 0.6887(7) 0.2499(6) 0.4916(8) 0.070(7) Uani 1 1 d D
H3 H 0.6910 0.2356 0.4433 0.084 Uiso 1 1 calc R
N3 N 0.6825(8) 0.3313(6) 0.9603(13) 0.102(8) Uani 1 1 d DU
H3A H 0.6812 0.3633 0.9535 0.122 Uiso 1 1 calc R
C2 C 0.6815(8) 0.3207(5) 0.5685(10) 0.077(7) Uani 1 1 d DU
H2 H 0.6776 0.3553 0.5734 0.093 Uiso 1 1 calc R
C4 C 0.6834(9) 0.2936(9) 0.9015(9) 0.094(8) Uani 1 1 d DU
C5 C 0.6843(7) 0.3061(6) 1.0323(10) 0.064(6) Uani 1 1 d DU
H5 H 0.6836 0.3216 1.0798 0.077 Uiso 1 1 calc R
N5 N 0.6874(8) 0.2530(6) 1.0188(10) 0.095(7) Uani 1 1 d DU
H5A H 0.6893 0.2300 1.0531 0.114 Uiso 1 1 calc R
O38 O 0.7155(6) 0.1338(6) 0.6931(10) 0.065(2) Uani 1 1 d U
H38A H 0.7192 0.1334 0.6451 0.078 Uiso 1 1 d R
H38B H 0.7216 0.1075 0.7192 0.078 Uiso 1 1 d R
N6 N 0.6843(5) 0.2752(4) 0.7672(9) 0.053(3) Uani 1 1 d DU
C6 C 0.6825(7) 0.3078(7) 0.8325(8) 0.073(7) Uani 1 1 d DU
C7 C 0.6820(7) 0.3056(6) 0.7003(8) 0.060(5) Uani 1 1 d DU
N7 N 0.6866(8) 0.2450(7) 0.9381(10) 0.093(7) Uani 1 1 d DU
H7 H 0.6878 0.2163 0.9155 0.111 Uiso 1 1 calc R
Mn1 Mn 0.69216(9) 0.19867(9) 0.74510(16) 0.0331(5) Uani 1 1 d U
N8 N 0.6885(6) 0.2407(5) 0.6249(8) 0.054(3) Uani 1 1 d DU
C8 C 0.6901(10) 0.2197(5) 0.5552(11) 0.085(8) Uani 1 1 d DU
H8 H 0.6923 0.1849 0.5500 0.102 Uiso 1 1 calc R
O39 O 0.6199(6) 0.1784(6) 0.7356(10) 0.071(3) Uani 1 1 d U
H39A H 0.6043 0.1874 0.6960 0.085 Uiso 1 1 d R
H39B H 0.6059 0.1611 0.7697 0.085 Uiso 1 1 d R
O41 O 0.7040(6) 0.1714(6) 0.8465(9) 0.067(2) Uani 1 1 d U
H41A H 0.7272 0.1826 0.8736 0.080 Uiso 1 1 d R
H41B H 0.6859 0.1482 0.8635 0.080 Uiso 1 1 d R
O1W O 0.6646(6) 0.0930(6) 0.5836(10) 0.068(3) Uani 1 1 d U
H1WA H 0.6646 0.0624 0.5975 0.081 Uiso 1 1 d R
H1WB H 0.6381 0.1073 0.5713 0.081 Uiso 1 1 d R
O2W O 0.6664(6) 0.0923(6) 0.9197(10) 0.069(4) Uani 1 1 d U
H2WA H 0.6444 0.0787 0.8928 0.083 Uiso 1 1 d R
H2WB H 0.6649 0.0910 0.9680 0.083 Uiso 1 1 d R
O3W O 0.5302(7) 0.4713(6) 0.6312(10) 0.074(5) Uani 1 1 d .
H3WA H 0.5114 0.4516 0.6552 0.089 Uiso 1 1 d R
H3WB H 0.5191 0.4982 0.6114 0.089 Uiso 1 1 d R
O4W O 1.0003(4) 0.4599(5) 0.4477(7) 0.0427(18) Uani 1 1 d U
H4WA H 0.9856 0.4791 0.4787 0.051 Uiso 1 1 d R
H4WB H 0.9845 0.4441 0.4136 0.051 Uiso 1 1 d R
O5W O 0.6985(8) 0.3746(9) 0.3739(15) 0.102(7) Uani 1 1 d .
H5WA H 0.6763 0.3791 0.4065 0.123 Uiso 1 1 d R
H5WB H 0.6915 0.3726 0.3269 0.123 Uiso 1 1 d R
O6W O 0.7007(8) 0.3744(8) 0.1397(12) 0.087(6) Uani 1 1 d .
H6WA H 0.6729 0.3780 0.1593 0.104 Uiso 1 1 d R
H6WB H 0.7037 0.3731 0.0916 0.104 Uiso 1 1 d R
O7W O 0.6805(6) 0.4556(6) 0.8559(10) 0.065(2) Uani 1 1 d U
H7WA H 0.6544 0.4538 0.8304 0.078 Uiso 1 1 d R
H7WB H 0.6799 0.4652 0.9021 0.078 Uiso 1 1 d R
O8W O 0.8642(4) 0.1032(5) 0.7449(7) 0.0411(15) Uani 1 1 d U
H8WA H 0.8338 0.1073 0.7412 0.049 Uiso 1 1 d R
H8WB H 0.8756 0.0769 0.7660 0.049 Uiso 1 1 d R
O9W O 0.6791(6) 0.4549(6) 0.6472(10) 0.066(2) Uani 1 1 d U
H9WA H 0.6570 0.4428 0.6185 0.079 Uiso 1 1 d R
H9WB H 0.6718 0.4754 0.6824 0.079 Uiso 1 1 d R

loop_
_atom_site_aniso_label
_atom_site_aniso_U_11
_atom_site_aniso_U_22
_atom_site_aniso_U_33
_atom_site_aniso_U_23
_atom_site_aniso_U_13
_atom_site_aniso_U_12
Mo1 0.0204(5) 0.0202(5) 0.0151(5) -0.0005(4) 0.0004(4) 0.0003(4)
Mo2 0.0205(5) 0.0202(5) 0.0148(5) -0.0012(4) -0.0007(4) -0.0007(4)
Mo3 0.0249(6) 0.0175(5) 0.0233(6) 0.0023(4) 0.0000(4) -0.0022(4)
Mo4 0.0253(6) 0.0174(5) 0.0237(6) -0.0027(4) 0.0005(4) -0.0026(4)
Mo5 0.0177(5) 0.0231(6) 0.0199(5) 0.0009(4) 0.0013(4) -0.0018(4)
Mo6 0.0181(5) 0.0231(6) 0.0202(5) -0.0006(4) -0.0017(4) -0.0018(4)
Mo7 0.0198(5) 0.0212(5) 0.0242(6) -0.0002(4) 0.0004(4) -0.0047(4)
Mo8 0.0236(6) 0.0158(5) 0.0272(6) -0.0001(4) -0.0004(4) 0.0020(4)
Mo9 0.0206(5) 0.0228(6) 0.0264(6) -0.0001(4) 0.0001(4) 0.0027(4)
Sr1 0.0208(8) 0.0165(8) 0.0197(8) 0.000 -0.0006(6) 0.000
P1 0.0182(14) 0.0135(13) 0.0127(13) -0.0002(11) 0.0001(11) -0.0004(11)
P2 0.0225(16) 0.0207(16) 0.0162(15) -0.0004(12) -0.0002(12) -0.0001(12)
P3 0.0230(16) 0.0202(16) 0.0162(15) 0.0011(12) -0.0008(12) -0.0011(12)
O1 0.029(2) 0.028(2) 0.028(2) -0.002(2) 0.000(2) -0.001(2)
O2 0.030(3) 0.027(3) 0.030(3) 0.000 0.000(3) 0.000
O3 0.029(3) 0.025(2) 0.029(3) -0.003(2) 0.000(2) -0.001(2)
O4 0.0280(19) 0.0250(19) 0.0273(19) -0.0011(17) -0.0010(17) -0.0013(17)
O5 0.0307(18) 0.0289(18) 0.0314(18) -0.0007(17) -0.0006(17) 0.0000(17)
O6 0.0286(19) 0.0252(18) 0.0274(19) -0.0019(17) -0.0005(17) -0.0016(17)
O7 0.027(2) 0.025(2) 0.027(2) -0.0007(19) 0.0016(19) 0.0004(19)
O8 0.031(2) 0.027(2) 0.030(2) -0.001(2) -0.001(2) 0.001(2)
O9 0.028(2) 0.0236(19) 0.028(2) -0.0012(18) -0.0004(18) -0.0012(18)
O10 0.032(2) 0.031(2) 0.031(2) 0.0003(19) -0.0002(19) 0.0002(19)
O11 0.0270(17) 0.0251(16) 0.0284(17) -0.0008(15) -0.0004(15) -0.0017(15)
O12 0.0286(19) 0.0269(19) 0.0280(19) -0.0015(18) -0.0010(18) -0.0015(18)
O13 0.031(2) 0.028(2) 0.031(2) -0.0018(18) 0.0005(19) 0.0007(18)
O14 0.0303(18) 0.0285(18) 0.0314(18) -0.0013(17) -0.0001(17) 0.0003(17)
O15 0.028(3) 0.025(3) 0.027(3) -0.003(2) 0.000(2) -0.001(2)
O16 0.032(2) 0.029(2) 0.032(2) -0.0001(18) -0.0016(19) 0.0001(18)
O17 0.0301(19) 0.0266(19) 0.0313(19) -0.0002(18) 0.0003(18) -0.0029(18)
O18 0.032(2) 0.030(2) 0.033(2) -0.0005(18) -0.0002(18) 0.0025(17)
O19 0.0291(18) 0.0288(18) 0.0309(18) -0.0010(17) -0.0004(17) -0.0006(17)
O20 0.028(2) 0.027(2) 0.031(2) -0.0002(19) 0.0009(19) -0.0024(19)
O21 0.0296(18) 0.0265(18) 0.0315(19) -0.0008(17) -0.0006(17) -0.0031(17)
O22 0.028(2) 0.026(2) 0.030(2) -0.0011(19) -0.0017(19) -0.0022(19)
O23 0.032(3) 0.033(3) 0.035(3) -0.002(3) 0.002(3) 0.002(3)
O24 0.030(3) 0.036(3) 0.034(3) 0.002(3) -0.003(3) 0.002(3)
O25 0.028(2) 0.027(2) 0.028(2) -0.0002(19) 0.0006(19) -0.0014(19)
O26 0.031(2) 0.026(2) 0.032(2) -0.002(2) 0.000(2) -0.002(2)
O27 0.030(4) 0.033(4) 0.024(4) 0.001(3) -0.001(3) 0.000(3)
O28 0.033(2) 0.030(2) 0.039(2) 0.000(2) -0.001(2) -0.005(2)
O29 0.032(4) 0.035(5) 0.021(4) -0.001(4) 0.004(4) 0.001(4)
O30 0.038(4) 0.030(3) 0.037(4) -0.006(3) 0.000(3) 0.001(3)
O31 0.041(2) 0.038(2) 0.041(2) -0.0006(18) 0.0000(19) 0.0010(18)
O32 0.043(2) 0.039(2) 0.042(2) 0.000(2) 0.000(2) 0.001(2)
O33 0.037(3) 0.037(3) 0.041(3) -0.003(3) 0.004(3) 0.005(3)
O34 0.036(4) 0.028(4) 0.037(4) 0.005(4) 0.001(4) -0.001(4)
O35 0.038(4) 0.030(4) 0.035(4) 0.004(3) -0.001(3) -0.001(3)
O36 0.032(4) 0.027(3) 0.035(4) -0.006(3) -0.001(3) -0.002(3)
O37 0.037(3) 0.036(3) 0.040(3) -0.001(3) -0.001(3) 0.003(3)
N1 0.061(13) 0.077(13) 0.092(17) 0.002(12) -0.004(12) -0.003(11)
N2 0.044(10) 0.027(8) 0.15(2) -0.013(11) 0.000(12) 0.006(7)
C1 0.059(14) 0.066(16) 0.13(2) -0.016(14) -0.010(16) 0.004(12)
N4 0.076(14) 0.053(11) 0.092(16) -0.008(11) -0.011(12) -0.008(10)
C3 0.065(14) 0.072(16) 0.073(16) -0.025(13) -0.028(12) -0.009(12)
N3 0.078(14) 0.101(19) 0.126(19) 0.055(13) 0.025(15) 0.002(15)
C2 0.059(13) 0.085(16) 0.088(16) -0.048(12) -0.007(13) -0.005(13)
C4 0.051(12) 0.100(17) 0.13(2) 0.054(13) 0.026(14) -0.010(13)
C5 0.045(11) 0.063(11) 0.084(16) 0.022(12) 0.009(11) -0.016(10)
N5 0.106(18) 0.087(14) 0.092(17) -0.018(15) 0.013(14) -0.001(16)
O38 0.063(5) 0.058(5) 0.076(5) -0.003(4) -0.003(4) -0.007(4)
N6 0.047(5) 0.044(5) 0.069(5) -0.001(4) -0.003(5) -0.007(4)
C6 0.041(11) 0.059(11) 0.12(2) -0.033(12) 0.013(13) -0.002(10)
C7 0.051(11) 0.048(11) 0.082(13) -0.006(9) -0.011(11) 0.001(9)
N7 0.102(17) 0.096(17) 0.081(15) 0.020(13) 0.036(13) 0.011(14)
Mn1 0.0296(11) 0.0166(10) 0.0532(15) 0.0005(10) 0.0010(10) -0.0076(8)
N8 0.052(5) 0.045(5) 0.066(5) -0.002(5) -0.002(5) -0.006(5)
C8 0.085(9) 0.086(9) 0.085(9) 0.000(2) 0.000(2) 0.000(2)
O39 0.063(5) 0.059(5) 0.091(5) 0.001(5) -0.002(5) -0.012(5)
O41 0.067(3) 0.065(3) 0.068(3) 0.0007(19) 0.0003(19) -0.0023(19)
O1W 0.066(6) 0.053(6) 0.085(7) 0.001(6) -0.007(6) -0.014(5)
O2W 0.075(7) 0.057(7) 0.076(7) 0.002(6) 0.007(7) -0.022(6)
O3W 0.103(14) 0.034(8) 0.086(12) 0.023(8) 0.007(10) 0.011(8)
O4W 0.042(3) 0.046(3) 0.040(3) 0.000(3) -0.001(3) 0.001(3)
O5W 0.087(15) 0.098(17) 0.12(2) 0.000(15) -0.019(14) -0.012(12)
O6W 0.088(14) 0.091(15) 0.081(13) -0.001(11) 0.011(11) -0.007(11)
O7W 0.063(5) 0.061(5) 0.071(5) -0.005(4) -0.002(4) 0.004(4)
O8W 0.042(3) 0.037(3) 0.045(3) -0.001(3) 0.001(3) -0.005(3)
O9W 0.064(5) 0.062(5) 0.073(5) 0.000(4) -0.002(4) 0.004(4)

loop_
_atom_type_symbol
_atom_type_description
_atom_type_scat_dispersion_real
_atom_type_scat_dispersion_imag
_atom_type_scat_source
C C 0.0033 0.0016 'International Tables Vol C Tables 4.2.6.8 and 6.1.1.4'
H H 0.0000 0.0000 'International Tables Vol C Tables 4.2.6.8 and 6.1.1.4'
N N 0.0061 0.0033 'International Tables Vol C Tables 4.2.6.8 and 6.1.1.4'
O O 0.0106 0.0060 'International Tables Vol C Tables 4.2.6.8 and 6.1.1.4'
P P 0.1023 0.0942 'International Tables Vol C Tables 4.2.6.8 and 6.1.1.4'
Zn Zn 0.2839 1.4301 'International Tables Vol C Tables 4.2.6.8 and 6.1.1.4'
Sr Sr -1.5307 3.2498 'International Tables Vol C Tables 4.2.6.8 and 6.1.1.4'
Mo Mo -1.6832 0.6857 'International Tables Vol C Tables 4.2.6.8 and 6.1.1.4'
Mn Mn 0.3368 0.7283 'International Tables Vol C Tables 4.2.6.8 and 6.1.1.4'

loop_
_geom_angle_atom_site_label_1
_geom_angle_atom_site_label_2
_geom_angle_atom_site_label_3
_geom_angle
_geom_angle_site_symmetry_1
_geom_angle_site_symmetry_3
O29 Mo1 O1 99.0(5) . .
O29 Mo1 O15 100.8(5) . .
O1 Mo1 O15 93.0(4) . .
O29 Mo1 O25 93.0(5) . 2_756
O1 Mo1 O25 167.3(4) . 2_756
O15 Mo1 O25 88.8(4) . 2_756
O29 Mo1 O8 95.9(5) . 2_756
O1 Mo1 O8 92.9(4) . 2_756
O15 Mo1 O8 161.2(4) . 2_756
O25 Mo1 O8 81.7(4) 2_756 2_756
O29 Mo1 O7 172.9(5) . 2_756
O1 Mo1 O7 85.3(4) . 2_756
O15 Mo1 O7 84.5(4) . 2_756
O25 Mo1 O7 82.3(4) 2_756 2_756
O8 Mo1 O7 78.2(4) 2_756 2_756
O27 Mo2 O1 99.7(5) . .
O27 Mo2 O6 100.3(5) . .
O1 Mo2 O6 92.9(4) . .
O27 Mo2 O12 92.3(5) . .
O1 Mo2 O12 167.3(4) . .
O6 Mo2 O12 89.0(4) . .
O27 Mo2 O10 95.6(5) . .
O1 Mo2 O10 92.7(4) . .
O6 Mo2 O10 162.1(4) . .
O12 Mo2 O10 82.0(4) . .
O27 Mo2 O4 172.6(5) . .
O1 Mo2 O4 85.2(4) . .
O6 Mo2 O4 84.9(4) . .
O12 Mo2 O4 82.5(4) . .
O10 Mo2 O4 78.6(4) . .
O34 Mo3 O3 101.0(5) . 2_756
O34 Mo3 O15 101.9(5) . 2_756
O3 Mo3 O15 91.9(4) 2_756 2_756
O34 Mo3 O26 100.4(5) . .
O3 Mo3 O26 92.2(4) 2_756 .
O15 Mo3 O26 156.1(4) 2_756 .
O34 Mo3 O17 92.4(5) . .
O3 Mo3 O17 166.3(4) 2_756 .
O15 Mo3 O17 87.5(4) 2_756 .
O26 Mo3 O17 83.1(4) . .
O34 Mo3 O9 168.6(5) . .
O3 Mo3 O9 87.7(4) 2_756 .
O15 Mo3 O9 84.9(4) 2_756 .
O26 Mo3 O9 71.7(4) . .
O17 Mo3 O9 78.6(4) . .
O36 Mo4 O3 100.6(5) . .
O36 Mo4 O6 101.4(5) . .
O3 Mo4 O6 91.6(4) . .
O36 Mo4 O26 100.5(5) . .
O3 Mo4 O26 92.0(4) . .
O6 Mo4 O26 156.8(4) . .
O36 Mo4 O21 93.6(5) . .
O3 Mo4 O21 165.7(4) . .
O6 Mo4 O21 87.5(4) . .
O26 Mo4 O21 83.4(4) . .
O36 Mo4 O9 169.2(4) . .
O3 Mo4 O9 87.5(4) . .
O6 Mo4 O9 85.4(4) . .
O26 Mo4 O9 71.8(4) . .
O21 Mo4 O9 78.2(4) . .
O23 Mo5 O25 103.6(5) . .
O23 Mo5 O20 102.4(5) . .
O25 Mo5 O20 98.9(5) . .
O23 Mo5 O19 99.2(5) . .
O25 Mo5 O19 151.3(4) . .
O20 Mo5 O19 92.9(4) . .
O23 Mo5 O14 98.5(5) . .
O25 Mo5 O14 86.4(4) . .
O20 Mo5 O14 156.5(4) . .
O19 Mo5 O14 73.1(4) . .
O23 Mo5 O11 171.6(5) . .
O25 Mo5 O11 84.6(4) . .
O20 Mo5 O11 74.4(4) . .
O19 Mo5 O11 73.5(4) . .
O14 Mo5 O11 83.4(4) . .
O24 Mo6 O12 104.0(5) . .
O24 Mo6 O22 102.1(5) . .
O12 Mo6 O22 99.0(5) . .
O24 Mo6 O19 99.5(5) . .
O12 Mo6 O19 150.7(4) . .
O22 Mo6 O19 92.7(4) . .
O24 Mo6 O5 98.4(5) . .
O12 Mo6 O5 85.9(4) . .
O22 Mo6 O5 157.0(4) . .
O19 Mo6 O5 73.6(4) . .
O24 Mo6 O11 171.8(4) . .
O12 Mo6 O11 84.0(4) . .
O22 Mo6 O11 74.6(4) . .
O19 Mo6 O11 73.4(4) . .
O5 Mo6 O11 83.7(4) . .
O28 Mo7 O21 105.3(5) . .
O28 Mo7 O17 105.0(5) . .
O21 Mo7 O17 96.0(5) . .
O28 Mo7 O20 94.6(5) . .
O21 Mo7 O20 157.0(4) . .
O17 Mo7 O20 89.7(4) . .
O28 Mo7 O22 94.5(5) . .
O21 Mo7 O22 89.5(4) . .
O17 Mo7 O22 157.5(4) . .
O20 Mo7 O22 77.4(4) . .
O28 Mo7 O11 161.9(5) . .
O21 Mo7 O11 86.2(4) . .
O17 Mo7 O11 87.2(4) . .
O20 Mo7 O11 71.9(4) . .
O22 Mo7 O11 71.3(4) . .
O30 Mo8 O35 101.7(6) . .
O30 Mo8 O2 100.0(5) . .
O35 Mo8 O2 99.7(5) . .
O30 Mo8 O18 96.7(5) . .
O35 Mo8 O18 97.1(5) . .
O2 Mo8 O18 153.3(5) . .
O30 Mo8 O13 90.8(5) . .
O35 Mo8 O13 167.5(5) . .
O2 Mo8 O13 77.6(4) . .
O18 Mo8 O13 81.4(4) . .
O30 Mo8 O16 167.9(5) . .
O35 Mo8 O16 90.4(5) . .
O2 Mo8 O16 77.8(4) . .
O18 Mo8 O16 81.5(4) . .
O13 Mo8 O16 77.1(4) . .
O30 Mo8 O31 133.8(5) . .
O35 Mo8 O31 79.7(5) . .
O2 Mo8 O31 125.6(4) . .
O18 Mo8 O31 38.6(4) . .
O13 Mo8 O31 91.8(4) . .
O16 Mo8 O31 47.9(4) . .
O30 Mo8 O32 77.4(5) . .
O35 Mo8 O32 137.1(5) . .
O2 Mo8 O32 122.8(4) . .
O18 Mo8 O32 41.9(4) . .
O13 Mo8 O32 45.8(4) . .
O16 Mo8 O32 93.8(4) . .
O31 Mo8 O32 72.0(3) . .
O30 Mo8 Sr1 125.5(4) . .
O35 Mo8 Sr1 124.5(4) . .
O2 Mo8 Sr1 49.5(4) . .
O18 Mo8 Sr1 103.8(3) . .
O13 Mo8 Sr1 44.9(3) . .
O16 Mo8 Sr1 44.5(3) . .
O31 Mo8 Sr1 85.8(3) . .
O32 Mo8 Sr1 85.4(3) . .
O37 Mo9 O33 104.1(6) . .
O37 Mo9 O18 104.4(5) . .
O33 Mo9 O18 103.4(5) . .
O37 Mo9 O19 97.5(5) . .
O33 Mo9 O19 97.6(5) . .
O18 Mo9 O19 144.6(4) . .
O37 Mo9 O31 83.2(5) . .
O33 Mo9 O31 143.5(5) . .
O18 Mo9 O31 41.1(4) . .
O19 Mo9 O31 117.1(4) . .
O37 Mo9 O14 163.8(5) . .
O33 Mo9 O14 86.3(5) . .
O18 Mo9 O14 84.7(4) . .
O19 Mo9 O14 68.4(4) . .
O31 Mo9 O14 95.8(4) . .
O37 Mo9 O5 86.1(5) . .
O33 Mo9 O5 164.3(5) . .
O18 Mo9 O5 85.1(4) . .
O19 Mo9 O5 68.8(4) . .
O31 Mo9 O5 48.3(4) . .
O14 Mo9 O5 81.2(4) . .
O37 Mo9 O32 145.5(5) . .
O33 Mo9 O32 80.8(5) . .
O18 Mo9 O32 42.5(4) . .
O19 Mo9 O32 115.8(4) . .
O31 Mo9 O32 74.4(3) . .
O14 Mo9 O32 47.4(4) . .
O5 Mo9 O32 97.5(4) . .
O16 Sr1 O16 117.0(5) 2_756 .
O16 Sr1 O13 66.4(3) 2_756 2_756
O16 Sr1 O13 81.2(3) . 2_756
O16 Sr1 O13 81.2(3) 2_756 .
O16 Sr1 O13 66.4(3) . .
O13 Sr1 O13 116.0(5) 2_756 .
O16 Sr1 O7 118.8(3) 2_756 .
O16 Sr1 O7 102.4(3) . .
O13 Sr1 O7 170.0(3) 2_756 .
O13 Sr1 O7 73.9(3) . .
O16 Sr1 O7 102.4(3) 2_756 2_756
O16 Sr1 O7 118.8(3) . 2_756
O13 Sr1 O7 73.9(3) 2_756 2_756
O13 Sr1 O7 170.0(3) . 2_756
O7 Sr1 O7 96.4(4) . 2_756
O16 Sr1 O4 169.7(3) 2_756 .
O16 Sr1 O4 73.2(3) . .
O13 Sr1 O4 118.8(3) 2_756 .
O13 Sr1 O4 102.9(3) . .
O7 Sr1 O4 54.6(3) . .
O7 Sr1 O4 72.0(3) 2_756 .
O16 Sr1 O4 73.2(3) 2_756 2_756
O16 Sr1 O4 169.7(3) . 2_756
O13 Sr1 O4 102.9(3) 2_756 2_756
O13 Sr1 O4 118.8(3) . 2_756
O7 Sr1 O4 72.0(3) . 2_756
O7 Sr1 O4 54.6(3) 2_756 2_756
O4 Sr1 O4 96.6(4) . 2_756
O16 Sr1 O2 58.5(2) 2_756 .
O16 Sr1 O2 58.5(2) . .
O13 Sr1 O2 58.0(2) 2_756 .
O13 Sr1 O2 58.0(2) . .
O7 Sr1 O2 131.8(2) . .
O7 Sr1 O2 131.8(2) 2_756 .
O4 Sr1 O2 131.7(2) . .
O4 Sr1 O2 131.7(2) 2_756 .
O16 Sr1 P1 89.0(2) 2_756 2_756
O16 Sr1 P1 145.1(2) . 2_756
O13 Sr1 P1 89.5(2) 2_756 2_756
O13 Sr1 P1 145.3(2) . 2_756
O7 Sr1 P1 82.3(2) . 2_756
O7 Sr1 P1 27.3(2) 2_756 2_756
O4 Sr1 P1 82.3(2) . 2_756
O4 Sr1 P1 27.4(2) 2_756 2_756
O2 Sr1 P1 140.11(6) . 2_756
O16 Sr1 P1 145.1(2) 2_756 .
O16 Sr1 P1 89.0(2) . .
O13 Sr1 P1 145.3(2) 2_756 .
O13 Sr1 P1 89.5(2) . .
O7 Sr1 P1 27.3(2) . .
O7 Sr1 P1 82.3(2) 2_756 .
O4 Sr1 P1 27.4(2) . .
O4 Sr1 P1 82.3(2) 2_756 .
O2 Sr1 P1 140.11(6) . .
P1 Sr1 P1 79.78(12) 2_756 .
O16 Sr1 Mo8 38.3(2) 2_756 2_756
O16 Sr1 Mo8 83.6(2) . 2_756
O13 Sr1 Mo8 38.1(2) 2_756 2_756
O13 Sr1 Mo8 83.0(2) . 2_756
O7 Sr1 Mo8 150.9(2) . 2_756
O7 Sr1 Mo8 105.7(2) 2_756 2_756
O4 Sr1 Mo8 150.9(2) . 2_756
O4 Sr1 Mo8 105.5(2) 2_756 2_756
O2 Sr1 Mo8 30.96(2) . 2_756
P1 Sr1 Mo8 109.15(6) 2_756 2_756
P1 Sr1 Mo8 171.08(7) . 2_756
O7 P1 O4 108.0(6) . .
O7 P1 O9 111.4(6) . .
O4 P1 O9 111.7(6) . .
O7 P1 O11 110.0(6) . .
O4 P1 O11 109.1(6) . .
O9 P1 O11 106.6(5) . .
O7 P1 Sr1 53.9(4) . .
O4 P1 Sr1 54.3(4) . .
O9 P1 Sr1 124.5(4) . .
O11 P1 Sr1 128.9(4) . .
O13 P2 O8 110.3(6) . .
O13 P2 O32 71.4(6) . .
O8 P2 O32 174.3(6) . .
O13 P2 O14 108.2(6) . .
O8 P2 O14 111.2(6) . .
O32 P2 O14 72.9(6) . .
O13 P2 Sr1 34.2(4) . .
O8 P2 Sr1 87.1(4) . .
O32 P2 Sr1 96.7(4) . .
O14 P2 Sr1 95.1(4) . .
O16 P3 O10 110.4(6) . .
O16 P3 O5 108.0(6) . .
O10 P3 O5 111.4(6) . .
O16 P3 O31 71.1(6) . .
O10 P3 O31 177.7(6) . .
O5 P3 O31 69.3(6) . .
O16 P3 Sr1 33.3(4) . .
O10 P3 Sr1 87.8(4) . .
O5 P3 Sr1 95.6(4) . .
O31 P3 Sr1 94.3(4) . .
Mo2 O1 Mo1 169.9(6) . .
Mo8 O2 Mo8 161.0(9) . 2_756
Mo8 O2 Sr1 99.5(4) . .
Mo8 O2 Sr1 99.5(4) 2_756 .
Mo4 O3 Mo3 171.5(6) . 2_756
P1 O4 Mo2 130.5(6) . .
P1 O4 Sr1 98.3(5) . .
Mo2 O4 Sr1 131.0(4) . .
P3 O5 Mo6 134.9(6) . .
P3 O5 Mo9 122.5(6) . .
Mo6 O5 Mo9 99.5(4) . .
Mo2 O6 Mo4 158.3(6) . .
P1 O7 Mo1 130.2(6) . 2_756
P1 O7 Sr1 98.8(5) . .
Mo1 O7 Sr1 130.6(4) 2_756 .
P2 O8 Mo1 135.8(6) . 2_756
P1 O9 Mo3 129.0(6) . .
P1 O9 Mo4 128.3(6) . .
Mo3 O9 Mo4 94.9(4) . .
P3 O10 Mo2 134.8(7) . .
P1 O11 Mo7 121.4(5) . .
P1 O11 Mo6 126.6(6) . .
Mo7 O11 Mo6 90.6(3) . .
P1 O11 Mo5 125.5(5) . .
Mo7 O11 Mo5 90.3(3) . .
Mo6 O11 Mo5 92.0(3) . .
Mo6 O12 Mo2 148.9(6) . .
P2 O13 Mo8 127.9(6) . .
P2 O13 Sr1 126.7(6) . .
Mo8 O13 Sr1 97.0(4) . .
P2 O14 Mo5 134.1(6) . .
P2 O14 Mo9 122.7(6) . .
Mo5 O14 Mo9 99.8(4) . .
Mo1 O15 Mo3 159.0(6) . 2_756
P3 O16 Mo8 127.4(6) . .
P3 O16 Sr1 127.9(6) . .
Mo8 O16 Sr1 97.2(4) . .
Mo7 O17 Mo3 139.7(6) . .
O31 O18 O32 129.8(9) . .
O31 O18 Mo9 84.8(7) . .
O32 O18 Mo9 87.8(7) . .
O31 O18 Mo8 84.7(7) . .
O32 O18 Mo8 83.0(6) . .
Mo9 O18 Mo8 156.6(6) . .
Mo5 O19 Mo6 117.4(5) . .
Mo5 O19 Mo9 111.2(5) . .
Mo6 O19 Mo9 110.5(5) . .
Mo5 O20 Mo7 122.8(5) . .
Mo7 O21 Mo4 140.4(6) . .
Mo6 O22 Mo7 122.9(5) . .
Mo5 O25 Mo1 148.8(6) . 2_756
Mo4 O26 Mo3 121.5(5) . .
Mo7 O28 Mn1 152.3(6) . .
O18 O31 P3 153.1(9) . .
O18 O31 Mo9 54.1(6) . .
P3 O31 Mo9 119.9(6) . .
O18 O31 Mo8 56.8(6) . .
P3 O31 Mo8 112.2(6) . .
Mo9 O31 Mo8 108.2(4) . .
P2 O32 O18 147.6(9) . .
P2 O32 Mo9 117.0(7) . .
O18 O32 Mo9 49.7(5) . .
P2 O32 Mo8 114.7(6) . .
O18 O32 Mo8 55.1(5) . .
Mo9 O32 Mo8 102.3(4) . .
N2 N1 C6 108.1(7) . .
C7 N2 N1 107.8(7) . .
C7 C1 N8 113.7(16) . .
C7 C1 C2 126.5(16) . .
N8 C1 C2 119.7(10) . .
C2 N4 C3 120.2(10) . .
C2 N4 H4 120.0 . .
C3 N4 H4 119.7 . .
N4 C3 C8 119.9(10) . .
N4 C3 H3 120.1 . .
C8 C3 H3 120.0 . .
C5 N3 C4 108.1(7) . .
C5 N3 H3A 125.9 . .
C4 N3 H3A 126.0 . .
N4 C2 C1 120.2(10) . .
N4 C2 H2 119.7 . .
C1 C2 H2 120.1 . .
C6 C4 N3 118.7(19) . .
C6 C4 N7 133.7(19) . .
N3 C4 N7 107.6(7) . .
N3 C5 N5 108.4(7) . .
N3 C5 H5 125.9 . .
N5 C5 H5 125.7 . .
N7 N5 C5 108.0(7) . .
N7 N5 H5A 125.9 . .
C5 N5 H5A 126.1 . .
Mn1 O38 H38A 119.4 . .
Mn1 O38 H38B 120.6 . .
H38A O38 H38B 120.0 . .
C7 N6 C6 108.4(7) . .
C7 N6 Mn1 113.7(9) . .
C6 N6 Mn1 137.8(9) . .
C4 C6 N6 125.6(18) . .
C4 C6 N1 127.1(18) . .
N6 C6 N1 107.3(7) . .
C1 C7 N6 127.3(15) . .
C1 C7 N2 124.2(15) . .
N6 C7 N2 108.4(7) . .
N5 N7 C4 107.9(7) . .
N5 N7 H7 126.1 . .
C4 N7 H7 126.0 . .
O41 Mn1 O38 92.5(7) . .
O41 Mn1 O39 97.7(7) . .
O38 Mn1 O39 92.8(6) . .
O41 Mn1 N6 102.0(7) . .
O38 Mn1 N6 159.3(6) . .
O39 Mn1 N6 99.6(6) . .
O41 Mn1 O28 84.1(6) . .
O38 Mn1 O28 82.7(5) . .
O39 Mn1 O28 175.3(6) . .
N6 Mn1 O28 84.2(5) . .
O41 Mn1 N8 170.8(7) . .
O38 Mn1 N8 90.6(6) . .
O39 Mn1 N8 90.8(7) . .
N6 Mn1 N8 72.9(6) . .
O28 Mn1 N8 87.7(5) . .
C1 N8 C8 120.1(10) . .
C1 N8 Mn1 112.4(10) . .
C8 N8 Mn1 127.5(10) . .
N8 C8 C3 119.8(10) . .
N8 C8 H8 119.9 . .
C3 C8 H8 120.2 . .
Mn1 O39 H39A 118.3 . .
Mn1 O39 H39B 121.7 . .
H39A O39 H39B 120.0 . .
Mn1 O41 H41A 120.4 . .
Mn1 O41 H41B 119.6 . .
H41A O41 H41B 120.0 . .
H1WA O1W H1WB 120.0 . .
H2WA O2W H2WB 120.0 . .
H3WA O3W H3WB 120.0 . .
H4WA O4W H4WB 120.0 . .
H5WA O5W H5WB 120.0 . .
H6WA O6W H6WB 120.0 . .
H7WA O7W H7WB 120.0 . .
H8WA O8W H8WB 120.0 . .
H9WA O9W H9WB 120.0 . .

loop_
_geom_bond_atom_site_label_1
_geom_bond_atom_site_label_2
_geom_bond_distance
_geom_bond_site_symmetry_2
Mo1 O29 1.687(10) .
Mo1 O1 1.872(10) .
Mo1 O15 1.884(10) .
Mo1 O25 2.029(10) 2_756
Mo1 O8 2.038(10) 2_756
Mo1 O7 2.222(10) 2_756
Mo2 O27 1.679(10) .
Mo2 O1 1.857(10) .
Mo2 O6 1.881(10) .
Mo2 O12 2.014(10) .
Mo2 O10 2.047(11) .
Mo2 O4 2.212(10) .
Mo3 O34 1.679(11) .
Mo3 O3 1.880(10) 2_756
Mo3 O15 1.886(10) 2_756
Mo3 O26 1.948(10) .
Mo3 O17 2.105(10) .
Mo3 O9 2.286(10) .
Mo4 O36 1.672(10) .
Mo4 O3 1.870(10) .
Mo4 O6 1.892(10) .
Mo4 O26 1.923(11) .
Mo4 O21 2.097(10) .
Mo4 O9 2.299(10) .
Mo5 O23 1.678(11) .
Mo5 O25 1.790(10) .
Mo5 O20 1.819(10) .
Mo5 O19 2.040(11) .
Mo5 O14 2.111(11) .
Mo5 O11 2.440(10) .
Mo6 O24 1.697(11) .
Mo6 O12 1.802(10) .
Mo6 O22 1.802(10) .
Mo6 O19 2.062(11) .
Mo6 O5 2.106(11) .
Mo6 O11 2.430(10) .
Mo7 O28 1.701(11) .
Mo7 O21 1.785(11) .
Mo7 O17 1.790(11) .
Mo7 O20 2.069(10) .
Mo7 O22 2.084(10) .
Mo7 O11 2.377(10) .
Mo8 O30 1.709(11) .
Mo8 O35 1.713(11) .
Mo8 O2 1.900(3) .
Mo8 O18 1.990(11) .
Mo8 O13 2.263(11) .
Mo8 O16 2.274(11) .
Mo8 O31 2.370(11) .
Mo8 O32 2.407(12) .
Mo8 Sr1 3.6425(18) .
Mo9 O37 1.698(12) .
Mo9 O33 1.694(12) .
Mo9 O18 1.829(11) .
Mo9 O19 2.067(11) .
Mo9 O31 2.248(11) .
Mo9 O14 2.314(11) .
Mo9 O5 2.331(11) .
Mo9 O32 2.396(12) .
Sr1 O16 2.575(11) 2_756
Sr1 O16 2.575(11) .
Sr1 O13 2.591(10) 2_756
Sr1 O13 2.591(10) .
Sr1 O7 2.668(10) .
Sr1 O7 2.668(10) 2_756
Sr1 O4 2.677(10) .
Sr1 O4 2.677(10) 2_756
Sr1 O2 2.810(15) .
Sr1 P1 3.262(3) 2_756
Sr1 P1 3.262(3) .
Sr1 Mo8 3.6425(18) 2_756
P1 O7 1.512(11) .
P1 O4 1.519(11) .
P1 O9 1.530(11) .
P1 O11 1.578(10) .
P2 O13 1.511(11) .
P2 O8 1.545(11) .
P2 O32 1.606(12) .
P2 O14 1.583(11) .
P3 O16 1.513(11) .
P3 O10 1.536(11) .
P3 O5 1.575(11) .
P3 O31 1.719(12) .
O2 Mo8 1.900(3) 2_756
O3 Mo3 1.880(10) 2_756
O7 Mo1 2.222(10) 2_756
O8 Mo1 2.037(10) 2_756
O15 Mo3 1.886(10) 2_756
O18 O31 1.483(15) .
O18 O32 1.619(15) .
O25 Mo1 2.029(10) 2_756
O28 Mn1 2.291(11) .
N1 N2 1.435(14) .
N1 C6 1.444(14) .
N2 C7 1.433(13) .
C1 C7 1.258(19) .
C1 N8 1.346(14) .
C1 C2 1.373(14) .
N4 C2 1.340(14) .
N4 C3 1.341(13) .
N4 H4 0.8600 .
C3 C8 1.375(14) .
C3 H3 0.9300 .
N3 C5 1.430(14) .
N3 C4 1.438(15) .
N3 H3A 0.8600 .
C2 H2 0.9300 .
C4 C6 1.27(2) .
C4 N7 1.446(14) .
C5 N5 1.432(14) .
C5 H5 0.9300 .
N5 N7 1.433(14) .
N5 H5A 0.8600 .
O38 Mn1 2.055(16) .
O38 H38A 0.8499 .
O38 H38B 0.8500 .
N6 C7 1.426(14) .
N6 C6 1.438(14) .
N6 Mn1 2.080(11) .
N7 H7 0.8600 .
Mn1 O41 1.948(17) .
Mn1 O39 2.072(16) .
Mn1 N8 2.389(13) .
N8 C8 1.346(14) .
C8 H8 0.9300 .
O39 H39A 0.8499 .
O39 H39B 0.8499 .
O41 H41A 0.8499 .
O41 H41B 0.8500 .
O1W H1WA 0.8500 .
O1W H1WB 0.8501 .
O2W H2WA 0.8500 .
O2W H2WB 0.8501 .
O3W H3WA 0.8501 .
O3W H3WB 0.8499 .
O4W H4WA 0.8499 .
O4W H4WB 0.8500 .
O5W H5WA 0.8500 .
O5W H5WB 0.8499 .
O6W H6WA 0.8500 .
O6W H6WB 0.8500 .
O7W H7WA 0.8500 .
O7W H7WB 0.8501 .
O8W H8WA 0.8500 .
O8W H8WB 0.8500 .
O9W H9WA 0.8499 .
O9W H9WB 0.8500 .

loop_
_geom_hbond_atom_site_label_D
_geom_hbond_atom_site_label_H
_geom_hbond_atom_site_label_A
_geom_hbond_distance_DH
_geom_hbond_distance_HA
_geom_hbond_distance_DA
_geom_hbond_angle_DHA
_geom_hbond_site_symmetry_A
N5 H5A O20 0.86 2.48 3.291(18) 156.9 7_657
N5 H5A O25 0.86 2.52 3.177(19) 134.1 7_657
O39 H39B O35 0.85 2.48 3.27(2) 155.6 4_646
O41 H41A O6W 0.85 2.51 2.91(3) 109.5 7_656
O1W H1WA O32 0.85 2.34 3.08(2) 144.8 4_646
O1W H1WB O27 0.85 2.27 3.10(2) 164.1 7_656
O2W H2WA O31 0.85 2.44 3.15(2) 141.0 4_646
O2W H2WA O35 0.85 2.30 3.07(2) 150.7 4_646
O4W H4WA O4W 0.85 2.11 2.81(3) 139.9 5_766
O4W H4WB O30 0.85 2.34 3.178(17) 166.7 6_565
O5W H5WB O8W 0.85 2.08 2.77(3) 137.2 7_656
O6W H6WA O8W 0.85 2.04 2.78(2) 145.3 7_656
O6W H6WB N3 0.85 2.62 3.39(3) 150.3 1_554
O8W H8WA O5W 0.85 2.26 2.77(3) 118.7 7_656
N4 H4 O5W 0.86 2.15 2.99(3) 163.2 .
O38 H38A O1W 0.85 2.14 2.61(2) 114.7 .
O41 H41A O28 0.85 2.71 2.85(2) 90.9 .
O41 H41B O2W 0.85 1.86 2.68(2) 159.5 .

loop_
_platon_squeeze_void_nr
_platon_squeeze_void_average_x
_platon_squeeze_void_average_y
_platon_squeeze_void_average_z
_platon_squeeze_void_volume
_platon_squeeze_void_count_electrons
1 0.000 0.000 0.286 1666.3 610.6
2 0.500 0.500 0.703 1666.2 610.6
